data_7715262
loop_
_publ_author_name
'Li, Liangjun'
'Zhang, Xu'
'Xu, Wenli'
'Guo, Mengwei'
'Liu, Qingying'
'Li, Fangru'
'Liu, Tao'
'Xing, Tao'
'Li, Zhi'
'Wang, Mingqing'
'Wu, Mingbo'

_publ_section_title
;
 Contracting pore channels of a magnesium-based metal-organic framework by
 decorating methyl groups for effective Xe/Kr separation.
;
_journal_issue 13
_journal_name_full 'Dalton transactions (Cambridge, England : 2003)'
_journal_page_first 5917
_journal_page_last 5921
_journal_paper_doi 10.1039/d3dt04001a
_journal_volume 53
_journal_year 2024
_chemical_formula_moiety 'C57.102 H50.454 Mg4 O23.125'
_chemical_formula_sum 'C57.1 H50.46 Mg4 O23.12'
_chemical_formula_weight 1203.90
_space_group_crystal_system monoclinic
_space_group_IT_number 14
_space_group_name_Hall '-P 2yn'
_space_group_name_H-M_alt 'P 1 21/n 1'
_atom_sites_solution_hydrogens mixed
_atom_sites_solution_primary dual
_audit_creation_date 2024-01-20
_audit_creation_method
;
Olex2 1.5
(compiled 2022.04.07 svn.rca3783a0 for OlexSys, GUI svn.r6498)
;
_audit_update_record
;
2024-01-24 deposited with the CCDC.	2024-02-05 downloaded from the CCDC.
;
_cell_angle_alpha 90
_cell_angle_beta 103.077(2)
_cell_angle_gamma 90
_cell_formula_units_Z 4
_cell_length_a 16.781(2)
_cell_length_b 21.602(3)
_cell_length_c 22.461(3)
_cell_measurement_reflns_used 2959
_cell_measurement_temperature 296.15
_cell_measurement_theta_max 19.49
_cell_measurement_theta_min 2.26
_cell_volume 7931.0(18)
_computing_cell_refinement 'SAINT V8.40A (Bruker, 2019)'
_computing_data_collection 'Bruker SMART APEX II diffractometer'
_computing_data_reduction 'SAINT V8.40A (Bruker, 2019)'
_computing_molecular_graphics 'Olex2 1.5 (Dolomanov et al., 2009)'
_computing_publication_material 'Olex2 1.5 (Dolomanov et al., 2009)'
_computing_structure_refinement 'SHELXL 2019/3 (Sheldrick, 2015)'
_computing_structure_solution 'SHELXS-97 (Sheldrick, 1990)'
_diffrn_ambient_temperature 296.15
_diffrn_measured_fraction_theta_full 0.997
_diffrn_measured_fraction_theta_max 0.995
_diffrn_measurement_device_type 'CCD area detector'
_diffrn_measurement_method 'phi and omega scans'
_diffrn_radiation_type MoK\a
_diffrn_radiation_wavelength 0.71073
_diffrn_reflns_av_R_equivalents 0.1131
_diffrn_reflns_av_unetI/netI 0.1282
_diffrn_reflns_Laue_measured_fraction_full 0.997
_diffrn_reflns_Laue_measured_fraction_max 0.995
_diffrn_reflns_limit_h_max 19
_diffrn_reflns_limit_h_min -20
_diffrn_reflns_limit_k_max 26
_diffrn_reflns_limit_k_min -26
_diffrn_reflns_limit_l_max 26
_diffrn_reflns_limit_l_min -27
_diffrn_reflns_number 56887
_diffrn_reflns_point_group_measured_fraction_full 0.997
_diffrn_reflns_point_group_measured_fraction_max 0.995
_diffrn_reflns_theta_full 25.242
_diffrn_reflns_theta_max 25.396
_diffrn_reflns_theta_min 1.325
_diffrn_source_current 30.0
_diffrn_source_power 1.5
_diffrn_source_voltage 50.0
_exptl_absorpt_coefficient_mu 0.106
_exptl_crystal_colour 'clear yellowish yellow'
_exptl_crystal_colour_lustre clear
_exptl_crystal_colour_modifier yellowish
_exptl_crystal_colour_primary yellow
_exptl_crystal_density_diffrn 1.008
_exptl_crystal_density_method 'not measured'
_exptl_crystal_description block
_exptl_crystal_F_000 2504
_exptl_crystal_size_max 0.3
_exptl_crystal_size_mid 0.1
_exptl_crystal_size_min 0.1
_refine_diff_density_max 0.354
_refine_diff_density_min -0.515
_refine_diff_density_rms 0.057
_refine_ls_extinction_method none
_refine_ls_goodness_of_fit_ref 0.832
_refine_ls_hydrogen_treatment mixed
_refine_ls_matrix_type full
_refine_ls_number_parameters 942
_refine_ls_number_reflns 14520
_refine_ls_number_restraints 389
_refine_ls_restrained_S_all 0.841
_refine_ls_R_factor_all 0.1128
_refine_ls_R_factor_gt 0.0574
_refine_ls_shift/su_max 0.001
_refine_ls_shift/su_mean 0.000
_refine_ls_structure_factor_coef Fsqd
_refine_ls_weighting_details 'w=1/[\s^2^(Fo^2^)+(0.0566P)^2^] where P=(Fo^2^+2Fc^2^)/3'
_refine_ls_weighting_scheme calc
_refine_ls_wR_factor_gt 0.1240
_refine_ls_wR_factor_ref 0.1399
_reflns_Friedel_coverage 0.000
_reflns_number_gt 7247
_reflns_number_total 14520
_reflns_threshold_expression 'I > 2\s(I)'
_cod_data_source_file d3dt04001a2.cif
_cod_data_source_block 112004
_cod_depositor_comments 'Adding full bibliography for 7715262.cif.'
_cod_original_cell_volume 7931.2(18)
_cod_original_formula_sum 'C57.10 H50.46 Mg4 O23.12'
_cod_database_code 7715262
_shelx_shelxl_version_number 2019/3
_shelx_space_group_comment
;
The symmetry employed for this shelxl refinement is uniquely defined
by the following loop, which should always be used as a source of
symmetry information in preference to the above space-group names.
They are only intended as comments.
;
_shelx_estimated_absorpt_t_max 0.989
_shelx_estimated_absorpt_t_min 0.969
_olex2_refinement_description
;
1. Fixed Uiso
 At 1.2 times of:
  All C(H) groups
 At 1.5 times of:
  All C(H,H,H) groups, All O(H) groups, All O(H,H) groups
2. Restrained distances
 O21A-C61A = O21-C61
 1.43 with sigma of 0.01
 O21-H21
 0.85 with sigma of 0.01
 O21A-H21A
 0.85 with sigma of 0.01
 O17A-C62A
 1.43 with sigma of 0.01
 O17A-H17D
 0.85 with sigma of 0.01
 C61A-H21A
 1.899135 with sigma of 0.02
 Mg4-H21
 2.783646 with sigma of 0.02
 Mg4-H21A
 2.668034 with sigma of 0.02
 C61-H21
 1.855427 with sigma of 0.02
 Mg3-H17D
 2.599651 with sigma of 0.02
 C62A-H17D
 1.873163 with sigma of 0.02
 Mg4-O21 \\sim Mg4-O21A
 with sigma of 0.02
 Mg3-O17A \\sim Mg3-O17
 with sigma of 0.02
3. Uiso/Uaniso restraints and constraints
Mg1 \\sim Mg4 \\sim O19 \\sim O20 \\sim C53 \\sim C54 \\sim O20A \\sim C53A
\\sim C54A: within 2A with sigma of 0.01 and sigma for terminal atoms of 0.02
within 2A
Mg2 \\sim Mg3 \\sim O15 \\sim O16 \\sim C52 \\sim C60 \\sim O16A \\sim C52A
\\sim C60A: within 2A with sigma of 0.01 and sigma for terminal atoms of 0.02
within 2A
C24 \\sim O22 \\sim O23 \\sim O22A \\sim O23A: within 2A with sigma of 0.01 and
sigma for terminal atoms of 0.02 within 2A
Mg3 \\sim O17A \\sim O17: within 2A with sigma of 0.01 and sigma for terminal
atoms of 0.02 within 2A
C45 \\sim O5 \\sim O6 \\sim O5A \\sim O6A: within 2A with sigma of 0.01 and
sigma for terminal atoms of 0.02 within 2A
C50 \\sim O11 \\sim O12 \\sim O11A \\sim O12A: within 2A with sigma of 0.01 and
sigma for terminal atoms of 0.02 within 2A
Mg4 \\sim O21 \\sim O21A \\sim C61 \\sim C61A: within 2A with sigma of 0.01 and
sigma for terminal atoms of 0.02 within 2A
Mg3 \\sim O17A \\sim O17 \\sim C62A: within 2A with sigma of 0.01 and sigma for
terminal atoms of 0.02 within 2A
Uanis(O20A) \\sim Ueq: with sigma of 0.01 and sigma for terminal atoms of 0.02
Uanis(O24) \\sim Ueq: with sigma of 0.003 and sigma for terminal atoms of 0.006
Uanis(O21) \\sim Ueq, Uanis(O21A) \\sim Ueq, Uanis(C61) \\sim Ueq, Uanis(C61A)
\\sim Ueq: with sigma of 0.01 and sigma for terminal atoms of 0.02
Uanis(C62A) \\sim Ueq: with sigma of 0.01 and sigma for terminal atoms of 0.02
4. Same fragment restrains
{O15, O16A, C52A, C60A} sigma for 1-2: 0.01, 1-3: 0.04
as in
{O15, O16, C52, C60}
{O19, O20A, C53A, C54A} sigma for 1-2: 0.01, 1-3: 0.04
as in
{O19, O20, C53, C54}
{C24, O22A, O23A} sigma for 1-2: 0.01, 1-3: 0.04
as in
{C24, O22, O23}
{C45, O5A, O6A} sigma for 1-2: 0.01, 1-3: 0.04
as in
{C45, O5, O6}
{C50, O11A, O12A} sigma for 1-2: 0.01, 1-3: 0.04
as in
{C50, O11, O12}
5. Others
 Sof(O16A)=Sof(C52A)=Sof(C60A)=Sof(H60D)=Sof(H60E)=Sof(H60F)=1-FVAR(1)
 Sof(O16)=Sof(C52)=Sof(C60)=Sof(H60A)=Sof(H60B)=Sof(H60C)=FVAR(1)
 Sof(O20A)=Sof(C53A)=Sof(C54A)=Sof(H54D)=Sof(H54E)=Sof(H54F)=1-FVAR(2)
 Sof(O20)=Sof(C53)=Sof(C54)=Sof(H54A)=Sof(H54B)=Sof(H54C)=FVAR(2)
 Sof(O21A)=Sof(H21A)=Sof(C61A)=Sof(H61D)=Sof(H61E)=Sof(H61F)=1-FVAR(3)
 Sof(O21)=Sof(H21)=Sof(C61)=Sof(H61A)=Sof(H61B)=Sof(H61C)=FVAR(3)
 Sof(O22A)=Sof(O23A)=1-FVAR(4)
 Sof(O22)=Sof(O23)=FVAR(4)
 Sof(O17A)=Sof(H17D)=Sof(C62A)=Sof(H62A)=Sof(H62B)=Sof(H62C)=1-FVAR(5)
 Sof(O17)=Sof(H17E)=Sof(H17F)=FVAR(5)
 Sof(O5A)=Sof(O6A)=1-FVAR(6)
 Sof(O5)=Sof(O6)=FVAR(6)
 Sof(O11A)=Sof(O12A)=1-FVAR(7)
 Sof(O11)=Sof(O12)=FVAR(7)
 Fixed Sof: O24(0.125) H24A(0.125) H24B(0.125)
6.a Riding coordinates:
 O17A(H17D), O24(H24A,H24B)
6.b Free rotating group:
 O18(H18A,H18B)
6.c Rotating group:
 O17(H17E,H17F)
6.d Aromatic/amide H refined with riding coordinates:
 C2(H2), C4(H4), C6(H6), C18(H18), C20(H20), C22(H22), C28(H28), C30(H30),
 C32(H32), C40(H40), C42(H42), C44(H44)
6.e Idealised Me refined as rotating group:
 C60(H60A,H60B,H60C), C54(H54A,H54B,H54C), C14(H14A,H14B,H14C), C15(H15A,H15B,
 H15C), C16(H16A,H16B,H16C), C17(H17A,H17B,H17C), C46(H46A,H46B,H46C), C47(H47A,
 H47B,H47C), C48(H48A,H48B,H48C), C49(H49A,H49B,H49C), C60A(H60D,H60E,H60F),
 C54A(H54D,H54E,H54F), C61(H61A,H61B,H61C), C61A(H61D,H61E,H61F), C62A(H62A,
 H62B,H62C)
;
_olex2_submission_special_instructions 'No special instructions were received'

loop_
_space_group_symop_operation_xyz
'x, y, z'
'-x+1/2, y+1/2, -z+1/2'
'-x, -y, -z'
'x-1/2, -y-1/2, z-1/2'

loop_
_atom_site_label
_atom_site_type_symbol
_atom_site_fract_x
_atom_site_fract_y
_atom_site_fract_z
_atom_site_U_iso_or_equiv
_atom_site_adp_type
_atom_site_occupancy
_atom_site_site_symmetry_order
_atom_site_calc_flag
_atom_site_refinement_flags_posn
_atom_site_refinement_flags_adp
_atom_site_refinement_flags_occupancy
_atom_site_disorder_assembly
_atom_site_disorder_group
Mg1 Mg 0.24902(6) 0.81821(4) 0.22913(4) 0.0180(2) Uani 1 1 d . . . . .
Mg2 Mg 0.44730(6) 0.75058(4) 0.30558(4) 0.0197(2) Uani 1 1 d . . . . .
Mg3 Mg 0.64140(6) 0.79939(5) 0.39143(5) 0.0263(3) Uani 1 1 d D . . . .
Mg4 Mg 0.08828(6) 0.90584(5) 0.26706(5) 0.0281(3) Uani 1 1 d D U . . .
O1 O 1.14469(12) 0.81201(9) 0.16353(9) 0.0257(5) Uani 1 1 d . . . . .
O2 O 1.04209(12) 0.83830(10) 0.20730(10) 0.0313(6) Uani 1 1 d . . . . .
O3 O 0.26672(12) 0.90736(9) 0.20774(10) 0.0265(5) Uani 1 1 d . . . . .
O4 O 0.15412(12) 0.95607(9) 0.22063(10) 0.0289(5) Uani 1 1 d . . . . .
O7 O 0.26428(12) 1.23263(9) 0.24197(10) 0.0282(5) Uani 1 1 d . . . . .
O8 O 0.14385(12) 1.18628(9) 0.20724(10) 0.0280(5) Uani 1 1 d . . . . .
O9 O 0.31167(11) 0.79119(9) 0.16219(9) 0.0226(5) Uani 1 1 d . . . . .
O10 O 0.43582(12) 0.76166(9) 0.21455(9) 0.0262(5) Uani 1 1 d . . . . .
O13 O 1.07912(13) 0.73550(11) -0.04916(10) 0.0392(6) Uani 1 1 d . . . . .
O14 O 0.95089(12) 0.74757(10) -0.10368(9) 0.0287(5) Uani 1 1 d . . . . .
O15 O 0.53735(12) 0.82269(9) 0.31979(9) 0.0269(5) Uani 1 1 d D U . . .
O16 O 0.65723(19) 0.85303(16) 0.31203(16) 0.0570(12) Uani 0.785(4) 1 d D U P A 1
C52 C 0.5804(3) 0.8548(2) 0.2928(2) 0.0415(13) Uani 0.785(4) 1 d D U P A 1
C60 C 0.5425(3) 0.8949(2) 0.2412(2) 0.0562(16) Uani 0.785(4) 1 d D U P A 1
H60A H 0.488783 0.879746 0.222888 0.084 Uiso 0.785(4) 1 calc R U P A 1
H60B H 0.575445 0.894674 0.211313 0.084 Uiso 0.785(4) 1 calc R U P A 1
H60C H 0.538670 0.936368 0.255566 0.084 Uiso 0.785(4) 1 calc R U P A 1
O18 O 0.36009(12) 0.82582(9) 0.30005(10) 0.0248(5) Uani 1 1 d G . . . .
H18A H 0.337067 0.838255 0.327817 0.037 Uiso 1 1 d G U . . .
H18B H 0.390464 0.855777 0.294758 0.037 Uiso 1 1 d G U . . .
O19 O 0.18989(12) 0.84803(9) 0.30190(10) 0.0271(5) Uani 1 1 d D U . . .
O20 O 0.2783(2) 0.8147(2) 0.38327(15) 0.0529(14) Uani 0.668(4) 1 d D U P B 1
C53 C 0.2065(3) 0.8213(3) 0.3537(2) 0.0419(15) Uani 0.668(4) 1 d D U P B 1
C54 C 0.1386(4) 0.7930(4) 0.3784(3) 0.069(2) Uani 0.668(4) 1 d D U P B 1
H54A H 0.096398 0.823255 0.377643 0.104 Uiso 0.668(4) 1 calc R U P B 1
H54B H 0.159759 0.779647 0.419757 0.104 Uiso 0.668(4) 1 calc R U P B 1
H54C H 0.116238 0.758156 0.353740 0.104 Uiso 0.668(4) 1 calc R U P B 1
C1 C 1.00898(18) 0.79551(14) 0.10857(14) 0.0240(7) Uani 1 1 d . . . . .
C2 C 1.03345(17) 0.77695(14) 0.05620(14) 0.0261(8) Uani 1 1 d . . . . .
H2 H 1.088935 0.773989 0.056872 0.031 Uiso 1 1 calc R U . . .
C3 C 0.97695(18) 0.76295(14) 0.00353(14) 0.0254(8) Uani 1 1 d . . . . .
C4 C 0.89433(18) 0.76496(15) 0.00335(14) 0.0275(8) Uani 1 1 d . . . . .
H4 H 0.856049 0.756001 -0.032517 0.033 Uiso 1 1 calc R U . . .
C5 C 0.86740(18) 0.78022(15) 0.05611(14) 0.0278(8) Uani 1 1 d . . . . .
C6 C 0.92577(17) 0.79695(15) 0.10790(14) 0.0280(8) Uani 1 1 d . . . . .
H6 H 0.909011 0.809352 0.142795 0.034 Uiso 1 1 calc R U . . .
C7 C 0.77848(19) 0.77729(17) 0.05668(14) 0.0311(8) Uani 1 1 d . . . . .
C8 C 0.73962(19) 0.71928(17) 0.04853(14) 0.0325(8) Uani 1 1 d . . . . .
C9 C 0.65673(19) 0.71423(17) 0.04811(14) 0.0327(8) Uani 1 1 d . . . . .
C10 C 0.61296(19) 0.76732(17) 0.05582(14) 0.0327(9) Uani 1 1 d . . . . .
C11 C 0.65140(18) 0.82506(17) 0.06630(14) 0.0322(9) Uani 1 1 d . . . . .
C12 C 0.73439(19) 0.82986(17) 0.06655(14) 0.0324(8) Uani 1 1 d . . . . .
C13 C 1.0702(2) 0.81652(14) 0.16417(14) 0.0246(7) Uani 1 1 d . . . . .
C14 C 0.7761(2) 0.89279(17) 0.07775(16) 0.0432(10) Uani 1 1 d . . . . .
H14A H 0.750005 0.921203 0.046514 0.065 Uiso 1 1 calc R U . . .
H14B H 0.832747 0.888646 0.076782 0.065 Uiso 1 1 calc R U . . .
H14C H 0.771811 0.908168 0.117002 0.065 Uiso 1 1 calc R U . . .
C15 C 0.6050(2) 0.88294(18) 0.07625(16) 0.0463(10) Uani 1 1 d . . . . .
H15A H 0.624999 0.897554 0.117285 0.069 Uiso 1 1 calc R U . . .
H15B H 0.547787 0.873549 0.069868 0.069 Uiso 1 1 calc R U . . .
H15C H 0.612877 0.914373 0.047917 0.069 Uiso 1 1 calc R U . . .
C16 C 0.7869(2) 0.66144(17) 0.03953(17) 0.0458(10) Uani 1 1 d . . . . .
H16A H 0.765380 0.626561 0.057218 0.069 Uiso 1 1 calc R U . . .
H16B H 0.843614 0.666831 0.059051 0.069 Uiso 1 1 calc R U . . .
H16C H 0.781749 0.654364 -0.003375 0.069 Uiso 1 1 calc R U . . .
C17 C 0.6153(2) 0.65186(18) 0.0408(2) 0.0584(12) Uani 1 1 d . . . . .
H17A H 0.624107 0.632169 0.004476 0.088 Uiso 1 1 calc R U . . .
H17B H 0.557715 0.657137 0.037528 0.088 Uiso 1 1 calc R U . . .
H17C H 0.637855 0.626549 0.075663 0.088 Uiso 1 1 calc R U . . .
C18 C 0.35665(18) 0.74826(14) 0.05245(14) 0.0247(7) Uani 1 1 d . . . . .
H18 H 0.301275 0.743737 0.051533 0.030 Uiso 1 1 calc R U . . .
C19 C 0.41168(18) 0.76180(13) 0.10837(14) 0.0235(7) Uani 1 1 d . . . . .
C20 C 0.49502(18) 0.76653(15) 0.10766(14) 0.0270(8) Uani 1 1 d . . . . .
H20 H 0.532731 0.772838 0.144433 0.032 Uiso 1 1 calc R U . . .
C21 C 0.52316(18) 0.76219(16) 0.05469(15) 0.0343(9) Uani 1 1 d . . . . .
C22 C 0.46575(19) 0.74997(16) 0.00044(14) 0.0362(9) Uani 1 1 d . . . . .
H22 H 0.483228 0.747379 -0.035923 0.043 Uiso 1 1 calc R U . . .
C23 C 0.38345(18) 0.74160(15) -0.00080(15) 0.0290(8) Uani 1 1 d . . . . .
C24 C 0.3243(2) 0.72529(17) -0.05981(16) 0.0354(9) Uani 1 1 d D U . . .
O22 O 0.2547(4) 0.7046(7) -0.0556(6) 0.0255(18) Uani 0.72(5) 1 d D U P C 1
O23 O 0.3464(8) 0.7355(12) -0.1092(3) 0.050(3) Uani 0.72(5) 1 d D U P C 1
C25 C 0.38392(19) 0.77220(13) 0.16589(13) 0.0195(7) Uani 1 1 d . . . . .
C26 C 0.22535(19) 0.95534(14) 0.21261(14) 0.0246(7) Uani 1 1 d . . . . .
C27 C 0.26678(18) 1.01640(13) 0.20944(14) 0.0223(7) Uani 1 1 d . . . . .
C28 C 0.34918(18) 1.01886(14) 0.20750(15) 0.0261(8) Uani 1 1 d . . . . .
H28 H 0.377487 0.982189 0.205496 0.031 Uiso 1 1 calc R U . . .
C29 C 0.38982(17) 1.07495(13) 0.20848(14) 0.0216(7) Uani 1 1 d . . . . .
C30 C 0.34777(17) 1.12892(14) 0.21454(14) 0.0252(8) Uani 1 1 d . . . . .
H30 H 0.375079 1.166653 0.217747 0.030 Uiso 1 1 calc R U . . .
C31 C 0.26514(18) 1.12753(13) 0.21592(14) 0.0214(7) Uani 1 1 d . . . . .
C32 C 0.22442(17) 1.07131(13) 0.21285(14) 0.0218(7) Uani 1 1 d . . . . .
H32 H 0.169081 1.070271 0.213067 0.026 Uiso 1 1 calc R U . . .
C33 C 0.47850(18) 1.07450(13) 0.20551(16) 0.0249(8) Uani 1 1 d . . . . .
C34 C 0.49754(19) 1.07398(15) 0.14855(17) 0.0333(9) Uani 1 1 d . . . . .
C35 C 0.58087(18) 1.06947(14) 0.14446(16) 0.0276(8) Uani 1 1 d . . . . .
C36 C 0.64133(18) 1.06684(14) 0.19855(17) 0.0294(8) Uani 1 1 d . . . . .
C37 C 0.62174(19) 1.07004(16) 0.25557(16) 0.0347(9) Uani 1 1 d . . . . .
C38 C 0.53825(19) 1.07332(16) 0.25898(16) 0.0335(9) Uani 1 1 d . . . . .
C39 C 0.73035(18) 1.06403(15) 0.19695(15) 0.0292(8) Uani 1 1 d . . . . .
C40 C 0.76974(18) 1.11652(15) 0.18249(15) 0.0297(8) Uani 1 1 d . . . . .
H40 H 0.738913 1.151546 0.168543 0.036 Uiso 1 1 calc R U . . .
C41 C 0.85368(17) 1.11826(15) 0.18823(14) 0.0254(8) Uani 1 1 d . . . . .
C42 C 0.89927(18) 1.06447(14) 0.20662(14) 0.0276(8) Uani 1 1 d . . . . .
H42 H 0.955883 1.065197 0.212142 0.033 Uiso 1 1 calc R U . . .
C43 C 0.86002(18) 1.00983(15) 0.21668(15) 0.0291(8) Uani 1 1 d . . . . .
C44 C 0.77598(18) 1.01062(15) 0.21293(15) 0.0312(8) Uani 1 1 d . . . . .
H44 H 0.750047 0.974676 0.221299 0.037 Uiso 1 1 calc R U . . .
C45 C 0.9096(2) 0.95214(17) 0.23699(16) 0.0352(9) Uani 1 1 d D U . . .
O5 O 0.8692(10) 0.9025(6) 0.2364(13) 0.040(3) Uani 0.50(5) 1 d D U P D 1
O6 O 0.9873(4) 0.9563(11) 0.2499(11) 0.035(3) Uani 0.50(5) 1 d D U P D 1
C46 C 0.4317(2) 1.0790(2) 0.08962(17) 0.0552(12) Uani 1 1 d . . . . .
H46A H 0.379447 1.085344 0.099293 0.083 Uiso 1 1 calc R U . . .
H46B H 0.430437 1.041526 0.066459 0.083 Uiso 1 1 calc R U . . .
H46C H 0.443796 1.113332 0.065970 0.083 Uiso 1 1 calc R U . . .
C47 C 0.6021(2) 1.06916(19) 0.08271(17) 0.0502(11) Uani 1 1 d . . . . .
H47A H 0.594820 1.109971 0.065409 0.075 Uiso 1 1 calc R U . . .
H47B H 0.566973 1.040685 0.056211 0.075 Uiso 1 1 calc R U . . .
H47C H 0.658042 1.056639 0.087211 0.075 Uiso 1 1 calc R U . . .
C48 C 0.6867(2) 1.0709(2) 0.31445(18) 0.0690(14) Uani 1 1 d . . . . .
H48A H 0.681596 1.034581 0.337916 0.103 Uiso 1 1 calc R U . . .
H48B H 0.680032 1.107141 0.337564 0.103 Uiso 1 1 calc R U . . .
H48C H 0.739891 1.071535 0.305245 0.103 Uiso 1 1 calc R U . . .
C49 C 0.5172(2) 1.0757(2) 0.32005(18) 0.0602(12) Uani 1 1 d . . . . .
H49A H 0.538420 1.113127 0.340683 0.090 Uiso 1 1 calc R U . . .
H49B H 0.540842 1.040641 0.343948 0.090 Uiso 1 1 calc R U . . .
H49C H 0.458837 1.074748 0.314797 0.090 Uiso 1 1 calc R U . . .
C50 C 0.89287(19) 1.17813(16) 0.17573(15) 0.0294(8) Uani 1 1 d D U . . .
O11 O 0.8438(9) 1.2171(9) 0.1451(13) 0.031(3) Uani 0.64(9) 1 d D U P E 1
O12 O 0.9690(3) 1.1838(12) 0.1939(14) 0.026(3) Uani 0.64(9) 1 d D U P E 1
C51 C 0.22037(19) 1.18675(14) 0.22162(13) 0.0221(7) Uani 1 1 d . . . . .
C55 C 1.00428(19) 0.74712(15) -0.05445(15) 0.0274(8) Uani 1 1 d . . . . .
O17A O 0.679(2) 0.8893(8) 0.3978(15) 0.088(8) Uani 0.102(6) 1 d D U P F 2
H17D H 0.685635 0.911384 0.369784 0.132 Uiso 0.102(6) 1 d DR U P F 2
O21 O 0.1289(5) 0.9674(4) 0.3384(4) 0.055(2) Uani 0.433(7) 1 d D U P G 1
H21 H 0.1727(14) 0.967(3) 0.3680(15) 0.082 Uiso 0.433(7) 1 d D U P G 1
O11A O 0.8482(18) 1.2250(12) 0.1582(19) 0.030(3) Uani 0.36(9) 1 d D U P E 2
O12A O 0.9697(4) 1.178(2) 0.186(2) 0.026(4) Uani 0.36(9) 1 d D U P E 2
O17 O 0.6321(2) 0.88638(14) 0.42664(18) 0.0701(13) Uani 0.898(6) 1 d D U P F 1
H17E H 0.616722 0.891375 0.459897 0.105 Uiso 0.898(6) 1 d R U P F 1
H17F H 0.619850 0.920226 0.407361 0.105 Uiso 0.898(6) 1 d R U P F 1
O21A O 0.1036(4) 0.9477(4) 0.3462(3) 0.069(2) Uani 0.567(7) 1 d D U P G 2
H21A H 0.113(3) 0.9325(15) 0.3832(6) 0.104 Uiso 0.567(7) 1 d D U P G 2
O24 O 0.0203(14) 0.8660(10) 0.3202(10) 0.058(6) Uani 0.125 1 d . U P G 3
H24A H 0.030493 0.883760 0.354843 0.086 Uiso 0.125 1 d R U P G 3
H24B H -0.030447 0.872370 0.305923 0.086 Uiso 0.125 1 d R U P G 3
O5A O 0.8767(13) 0.9076(8) 0.2595(13) 0.049(4) Uani 0.50(5) 1 d D U P D 2
O6A O 0.9836(5) 0.9558(11) 0.2322(11) 0.035(3) Uani 0.50(5) 1 d D U P D 2
O16A O 0.4651(6) 0.8979(5) 0.2671(6) 0.051(4) Uani 0.215(4) 1 d D U P A 2
C52A C 0.5330(7) 0.8705(6) 0.2863(7) 0.032(3) Uani 0.215(4) 1 d D U P A 2
C60A C 0.6036(9) 0.8986(8) 0.2667(9) 0.047(4) Uani 0.215(4) 1 d D U P A 2
H60D H 0.631175 0.867426 0.248540 0.071 Uiso 0.215(4) 1 calc R U P A 2
H60E H 0.640740 0.915907 0.301624 0.071 Uiso 0.215(4) 1 calc R U P A 2
H60F H 0.584417 0.930699 0.237431 0.071 Uiso 0.215(4) 1 calc R U P A 2
O20A O 0.0814(5) 0.8430(4) 0.3403(3) 0.041(2) Uani 0.332(4) 1 d D U P B 2
C53A C 0.1512(6) 0.8233(5) 0.3388(5) 0.036(2) Uani 0.332(4) 1 d D U P B 2
C54A C 0.1864(8) 0.7715(6) 0.3824(6) 0.055(3) Uani 0.332(4) 1 d D U P B 2
H54D H 0.182093 0.782207 0.423022 0.082 Uiso 0.332(4) 1 calc R U P B 2
H54E H 0.242870 0.765415 0.381777 0.082 Uiso 0.332(4) 1 calc R U P B 2
H54F H 0.156497 0.734005 0.369959 0.082 Uiso 0.332(4) 1 calc R U P B 2
O22A O 0.2505(9) 0.7193(18) -0.0547(17) 0.035(4) Uani 0.28(5) 1 d D U P C 2
O23A O 0.3547(16) 0.711(2) -0.1045(10) 0.047(5) Uani 0.28(5) 1 d D U P C 2
C61 C 0.0658(7) 0.9853(7) 0.3661(6) 0.110(4) Uani 0.433(7) 1 d D U P G 1
H61A H 0.046374 1.025615 0.351531 0.165 Uiso 0.433(7) 1 calc R U P G 1
H61B H 0.085910 0.986657 0.409592 0.165 Uiso 0.433(7) 1 calc R U P G 1
H61C H 0.021785 0.956048 0.356009 0.165 Uiso 0.433(7) 1 calc R U P G 1
C61A C 0.1579(7) 0.9996(5) 0.3476(6) 0.111(3) Uani 0.567(7) 1 d D U P G 2
H61D H 0.165309 1.007391 0.307079 0.166 Uiso 0.567(7) 1 calc R U P G 2
H61E H 0.209832 0.990488 0.374249 0.166 Uiso 0.567(7) 1 calc R U P G 2
H61F H 0.134660 1.035549 0.362235 0.166 Uiso 0.567(7) 1 calc R U P G 2
C62A C 0.681(3) 0.9272(14) 0.4502(16) 0.064(8) Uani 0.102(6) 1 d D U P F 2
H62A H 0.704369 0.966759 0.444186 0.095 Uiso 0.102(6) 1 calc R U P F 2
H62B H 0.714571 0.907581 0.485620 0.095 Uiso 0.102(6) 1 calc R U P F 2
H62C H 0.626923 0.932792 0.456147 0.095 Uiso 0.102(6) 1 calc R U P F 2

loop_
_atom_site_aniso_label
_atom_site_aniso_U_11
_atom_site_aniso_U_22
_atom_site_aniso_U_33
_atom_site_aniso_U_23
_atom_site_aniso_U_13
_atom_site_aniso_U_12
Mg1 0.0144(5) 0.0167(5) 0.0220(6) 0.0019(4) 0.0022(4) 0.0010(4)
Mg2 0.0126(5) 0.0241(6) 0.0213(6) 0.0029(5) 0.0014(4) -0.0013(4)
Mg3 0.0150(6) 0.0348(7) 0.0277(6) 0.0063(5) 0.0021(5) -0.0011(5)
Mg4 0.0155(6) 0.0304(6) 0.0366(7) 0.0033(5) 0.0022(5) -0.0005(5)
O1 0.0124(12) 0.0389(14) 0.0232(12) 0.0010(10) -0.0014(9) 0.0001(10)
O2 0.0170(12) 0.0506(15) 0.0267(13) -0.0135(11) 0.0055(10) -0.0060(10)
O3 0.0222(12) 0.0174(12) 0.0412(14) 0.0031(10) 0.0099(10) -0.0015(10)
O4 0.0161(12) 0.0249(13) 0.0481(15) 0.0029(11) 0.0124(11) -0.0025(9)
O7 0.0191(12) 0.0193(12) 0.0458(15) -0.0100(10) 0.0064(11) -0.0028(9)
O8 0.0124(12) 0.0259(12) 0.0444(15) -0.0004(11) 0.0036(10) 0.0007(9)
O9 0.0110(11) 0.0327(13) 0.0244(12) -0.0010(10) 0.0046(9) 0.0016(9)
O10 0.0150(11) 0.0388(13) 0.0244(13) 0.0010(10) 0.0033(10) 0.0027(10)
O13 0.0185(13) 0.0739(18) 0.0251(13) -0.0129(12) 0.0050(10) 0.0058(12)
O14 0.0199(12) 0.0434(14) 0.0215(12) -0.0057(11) 0.0021(10) 0.0027(10)
O15 0.0193(12) 0.0306(13) 0.0288(13) 0.0057(10) 0.0012(10) -0.0058(10)
O16 0.031(2) 0.077(3) 0.059(2) 0.0293(19) 0.0012(17) -0.0147(17)
C52 0.043(3) 0.044(3) 0.034(3) 0.006(2) 0.000(3) -0.007(3)
C60 0.057(4) 0.055(3) 0.051(3) 0.025(3) 0.000(3) -0.006(3)
O18 0.0194(12) 0.0281(13) 0.0260(13) -0.0001(10) 0.0031(10) 0.0001(10)
O19 0.0244(12) 0.0322(13) 0.0232(13) 0.0012(10) 0.0023(10) 0.0091(10)
O20 0.034(2) 0.097(3) 0.026(2) 0.012(2) 0.0008(18) 0.026(2)
C53 0.044(3) 0.049(3) 0.037(3) -0.001(3) 0.019(3) 0.002(3)
C54 0.072(5) 0.091(6) 0.057(4) -0.012(4) 0.040(4) -0.018(4)
C1 0.0176(17) 0.0343(19) 0.0187(18) -0.0026(15) 0.0011(14) -0.0013(14)
C2 0.0073(16) 0.046(2) 0.0262(19) -0.0053(16) 0.0061(14) 0.0011(14)
C3 0.0175(17) 0.037(2) 0.0214(18) -0.0070(15) 0.0044(14) -0.0020(14)
C4 0.0138(17) 0.046(2) 0.0211(18) -0.0045(16) 0.0010(14) -0.0036(15)
C5 0.0140(17) 0.045(2) 0.0249(19) 0.0002(16) 0.0060(14) 0.0003(15)
C6 0.0140(17) 0.050(2) 0.0201(18) -0.0042(16) 0.0052(14) -0.0007(15)
C7 0.0177(18) 0.057(2) 0.0172(18) 0.0012(16) 0.0021(14) -0.0019(17)
C8 0.0222(19) 0.054(2) 0.0213(19) -0.0017(17) 0.0040(15) -0.0007(17)
C9 0.0187(18) 0.057(2) 0.0230(19) -0.0062(17) 0.0061(15) -0.0052(17)
C10 0.0168(18) 0.062(3) 0.0200(19) -0.0027(17) 0.0064(15) -0.0021(17)
C11 0.0139(17) 0.063(3) 0.0191(18) -0.0080(17) 0.0035(14) 0.0009(17)
C12 0.0243(19) 0.053(2) 0.0194(18) -0.0039(17) 0.0036(15) -0.0081(17)
C13 0.029(2) 0.0231(18) 0.0211(18) 0.0000(15) 0.0038(15) -0.0041(15)
C14 0.027(2) 0.068(3) 0.035(2) -0.010(2) 0.0080(17) -0.0055(19)
C15 0.034(2) 0.070(3) 0.039(2) -0.005(2) 0.0154(18) 0.000(2)
C16 0.028(2) 0.069(3) 0.044(2) 0.010(2) 0.0138(18) 0.0067(19)
C17 0.032(2) 0.072(3) 0.079(3) -0.009(2) 0.028(2) -0.009(2)
C18 0.0142(16) 0.0343(19) 0.0257(19) -0.0006(15) 0.0050(14) 0.0029(14)
C19 0.0195(17) 0.0253(18) 0.0261(19) 0.0011(14) 0.0061(14) -0.0007(14)
C20 0.0168(17) 0.044(2) 0.0182(18) -0.0025(15) -0.0003(14) 0.0010(15)
C21 0.0124(17) 0.061(2) 0.030(2) -0.0068(18) 0.0070(15) 0.0003(16)
C22 0.0223(19) 0.069(3) 0.0182(19) -0.0107(18) 0.0061(15) 0.0005(17)
C23 0.0197(18) 0.039(2) 0.028(2) -0.0041(16) 0.0063(15) 0.0018(15)
C24 0.0223(19) 0.049(2) 0.030(2) -0.0099(18) -0.0039(16) 0.0052(17)
O22 0.011(2) 0.034(4) 0.031(2) -0.009(3) 0.0029(17) 0.004(2)
O23 0.029(3) 0.098(9) 0.027(3) -0.013(3) 0.011(2) -0.003(4)
C25 0.0241(18) 0.0179(16) 0.0165(17) -0.0038(13) 0.0044(15) -0.0056(14)
C26 0.0234(19) 0.0232(18) 0.0256(19) -0.0017(15) 0.0020(15) -0.0037(15)
C27 0.0169(17) 0.0210(17) 0.0293(19) 0.0006(14) 0.0056(14) -0.0022(13)
C28 0.0194(18) 0.0171(17) 0.043(2) -0.0008(15) 0.0096(15) 0.0012(14)
C29 0.0137(16) 0.0193(17) 0.035(2) -0.0029(14) 0.0125(14) 0.0031(13)
C30 0.0145(17) 0.0222(17) 0.039(2) -0.0016(15) 0.0071(15) -0.0028(14)
C31 0.0204(18) 0.0171(17) 0.0268(19) -0.0023(14) 0.0055(14) -0.0007(13)
C32 0.0111(15) 0.0217(17) 0.033(2) -0.0025(14) 0.0053(14) 0.0008(13)
C33 0.0178(17) 0.0160(17) 0.043(2) 0.0024(15) 0.0115(16) -0.0011(13)
C34 0.0235(19) 0.0274(19) 0.047(2) 0.0021(17) 0.0035(17) 0.0008(15)
C35 0.0155(18) 0.0282(19) 0.044(2) 0.0014(16) 0.0172(16) -0.0022(14)
C36 0.0165(18) 0.0201(18) 0.055(2) -0.0113(17) 0.0161(17) -0.0055(14)
C37 0.0216(19) 0.041(2) 0.042(2) -0.0094(18) 0.0083(17) 0.0015(16)
C38 0.0221(19) 0.045(2) 0.035(2) -0.0101(17) 0.0102(17) -0.0015(16)
C39 0.0196(18) 0.0250(19) 0.044(2) -0.0083(16) 0.0096(16) -0.0017(15)
C40 0.0167(18) 0.0310(19) 0.041(2) -0.0085(16) 0.0071(16) 0.0045(15)
C41 0.0127(17) 0.0325(19) 0.031(2) -0.0019(15) 0.0047(14) -0.0026(14)
C42 0.0149(17) 0.033(2) 0.035(2) -0.0019(16) 0.0066(15) -0.0006(15)
C43 0.0179(18) 0.032(2) 0.042(2) -0.0054(17) 0.0169(16) 0.0007(15)
C44 0.0177(18) 0.0265(19) 0.050(2) -0.0008(17) 0.0083(16) -0.0038(15)
C45 0.029(2) 0.043(2) 0.036(2) 0.0028(18) 0.0132(17) 0.0089(18)
O5 0.022(4) 0.038(4) 0.063(9) 0.019(5) 0.015(5) 0.002(3)
O6 0.021(3) 0.040(3) 0.042(7) 0.006(6) 0.001(3) 0.003(3)
C46 0.028(2) 0.093(3) 0.046(3) 0.016(2) 0.0113(19) 0.004(2)
C47 0.036(2) 0.072(3) 0.049(3) -0.007(2) 0.024(2) 0.003(2)
C48 0.022(2) 0.138(4) 0.048(3) -0.026(3) 0.012(2) 0.001(2)
C49 0.028(2) 0.102(4) 0.050(3) -0.015(2) 0.009(2) 0.001(2)
C50 0.0183(18) 0.0352(19) 0.036(2) -0.0087(16) 0.0076(15) -0.0043(15)
O11 0.020(3) 0.030(4) 0.038(6) 0.001(4) -0.003(3) -0.010(3)
O12 0.015(3) 0.025(4) 0.040(7) -0.010(4) 0.007(2) -0.005(2)
C51 0.0225(18) 0.0244(18) 0.0206(18) 0.0002(14) 0.0072(14) 0.0009(15)
C55 0.0203(19) 0.037(2) 0.0256(19) -0.0020(16) 0.0059(15) -0.0046(15)
O17A 0.087(14) 0.065(13) 0.112(15) 0.019(12) 0.023(13) -0.006(13)
O21 0.048(5) 0.061(5) 0.062(4) -0.008(4) 0.025(3) -0.019(4)
O11A 0.019(5) 0.028(5) 0.039(7) -0.003(5) -0.003(5) 0.003(5)
O12A 0.011(4) 0.030(6) 0.036(7) -0.016(5) 0.006(4) -0.008(4)
O17 0.064(3) 0.044(2) 0.093(3) -0.0080(19) -0.001(2) 0.0074(18)
O21A 0.065(4) 0.100(5) 0.050(3) -0.009(3) 0.027(3) 0.032(3)
O24 0.055(8) 0.067(8) 0.057(8) -0.002(5) 0.026(6) 0.001(6)
O5A 0.041(5) 0.039(4) 0.069(9) 0.017(5) 0.018(7) 0.000(3)
O6A 0.012(3) 0.040(3) 0.046(7) 0.008(6) -0.005(3) 0.010(3)
O16A 0.037(7) 0.047(7) 0.064(8) 0.003(6) 0.003(6) 0.009(6)
C52A 0.028(6) 0.031(6) 0.035(6) -0.002(5) 0.001(5) -0.004(5)
C60A 0.045(8) 0.043(8) 0.056(8) 0.010(7) 0.016(7) -0.017(7)
O20A 0.043(4) 0.059(4) 0.020(4) 0.009(3) 0.010(3) -0.003(4)
C53A 0.038(5) 0.045(4) 0.026(4) 0.001(4) 0.007(4) 0.007(5)
C54A 0.049(7) 0.068(7) 0.053(7) 0.005(6) 0.022(6) 0.013(6)
O22A 0.025(5) 0.042(8) 0.033(5) -0.011(7) -0.001(5) -0.004(5)
O23A 0.027(6) 0.082(12) 0.025(7) -0.021(7) -0.008(6) 0.011(8)
C61 0.102(8) 0.116(8) 0.116(8) -0.031(7) 0.035(7) 0.041(7)
C61A 0.110(6) 0.119(6) 0.105(5) -0.004(5) 0.029(5) 0.010(5)
C62A 0.062(13) 0.042(12) 0.080(13) -0.001(11) 0.002(11) -0.026(11)

loop_
_atom_type_symbol
_atom_type_description
_atom_type_scat_dispersion_real
_atom_type_scat_dispersion_imag
_atom_type_scat_source
C C 0.0033 0.0016 'International Tables Vol C Tables 4.2.6.8 and 6.1.1.4'
H H 0.0000 0.0000 'International Tables Vol C Tables 4.2.6.8 and 6.1.1.4'
Mg Mg 0.0486 0.0363 'International Tables Vol C Tables 4.2.6.8 and 6.1.1.4'
O O 0.0106 0.0060 'International Tables Vol C Tables 4.2.6.8 and 6.1.1.4'

loop_
_geom_angle_atom_site_label_1
_geom_angle_atom_site_label_2
_geom_angle_atom_site_label_3
_geom_angle
_geom_angle_site_symmetry_1
_geom_angle_site_symmetry_3
_geom_angle_publ_flag
O1 Mg1 O3 92.26(9) 1_455 . ?
O1 Mg1 O9 87.20(9) 1_455 . ?
O1 Mg1 O18 179.22(10) 1_455 . ?
O1 Mg1 H18A 158.8 1_455 . ?
O1 Mg1 O19 95.71(9) 1_455 . ?
O3 Mg1 O9 88.30(9) . . ?
O3 Mg1 O18 87.38(9) . . ?
O3 Mg1 H18A 87.4 . . ?
O3 Mg1 O19 90.74(9) . . ?
O7 Mg1 O1 91.93(9) 2_545 1_455 ?
O7 Mg1 O3 174.80(10) 2_545 . ?
O7 Mg1 O9 94.97(9) 2_545 . ?
O7 Mg1 O18 88.39(9) 2_545 . ?
O7 Mg1 H18A 87.6 2_545 . ?
O7 Mg1 O19 85.79(9) 2_545 . ?
O9 Mg1 O18 93.48(8) . . ?
O9 Mg1 H18A 114.0 . . ?
O9 Mg1 O19 176.97(9) . . ?
O18 Mg1 H18A 20.5 . . ?
O18 Mg1 O19 83.61(8) . . ?
O19 Mg1 H18A 63.1 . . ?
O8 Mg2 O15 176.22(9) 2_545 . ?
O8 Mg2 O12A 88.0(8) 2_545 2_645 ?
O10 Mg2 O8 92.36(9) . 2_545 ?
O10 Mg2 O14 171.26(10) . 4_576 ?
O10 Mg2 O15 88.12(9) . . ?
O10 Mg2 O12A 95.3(14) . 2_645 ?
O14 Mg2 O8 90.35(9) 4_576 2_545 ?
O14 Mg2 O15 88.64(9) 4_576 . ?
O14 Mg2 O12A 93.1(13) 4_576 2_645 ?
O12 Mg2 O8 90.7(5) 2_645 2_545 ?
O12 Mg2 O10 89.8(9) 2_645 . ?
O12 Mg2 O14 98.4(9) 2_645 4_576 ?
O12 Mg2 O15 93.0(5) 2_645 . ?
O12 Mg2 O12A 6.0(19) 2_645 2_645 ?
O12A Mg2 O15 95.7(8) 2_645 . ?
O13 Mg3 O15 97.34(9) 4_576 . ?
O13 Mg3 O17A 120.4(10) 4_576 . ?
O13 Mg3 O17 89.50(15) 4_576 . ?
O22 Mg3 O13 98.9(4) 4_676 4_576 ?
O22 Mg3 O15 162.9(4) 4_676 . ?
O22 Mg3 O17 87.4(4) 4_676 . ?
O11 Mg3 O13 94.0(8) 2_645 4_576 ?
O11 Mg3 O15 93.2(7) 2_645 . ?
O11 Mg3 O22 90.9(6) 2_645 4_676 ?
O11 Mg3 O17 176.3(7) 2_645 . ?
O17A Mg3 O15 90.8(10) . . ?
O11A Mg3 O15 85.9(12) 2_645 . ?
O11A Mg3 O17A 138.3(14) 2_645 . ?
O11A Mg3 O22A 89.5(15) 2_645 4_676 ?
O17 Mg3 O15 87.39(11) . . ?
O22A Mg3 O15 168.6(8) 4_676 . ?
O22A Mg3 O17A 85.7(15) 4_676 . ?
O2 Mg4 O19 88.59(9) 1_455 . ?
O2 Mg4 O21 171.1(3) 1_455 . ?
O2 Mg4 O24 84.3(6) 1_455 . ?
O2 Mg4 O6A 87.7(7) 1_455 1_455 ?
O4 Mg4 O2 102.70(10) . 1_455 ?
O4 Mg4 O19 91.09(9) . . ?
O4 Mg4 O21 86.1(2) . . ?
O4 Mg4 O24 172.1(6) . . ?
O4 Mg4 O6A 92.4(5) . 1_455 ?
O6 Mg4 O2 94.9(6) 1_455 1_455 ?
O6 Mg4 O4 98.6(6) 1_455 . ?
O6 Mg4 O19 168.7(7) 1_455 . ?
O6 Mg4 O21 85.1(7) 1_455 . ?
O6 Mg4 O6A 10.8(8) 1_455 1_455 ?
O21 Mg4 O19 89.8(3) . . ?
O21A Mg4 O4 104.4(2) . . ?
O21A Mg4 O19 90.4(2) . . ?
O24 Mg4 O19 92.6(7) . . ?
O6A Mg4 O19 175.4(6) 1_455 . ?
C13 O1 Mg1 133.3(2) . 1_655 ?
C13 O2 Mg4 128.9(2) . 1_655 ?
C26 O3 Mg1 130.2(2) . . ?
C26 O4 Mg4 136.7(2) . . ?
C51 O7 Mg1 138.7(2) . 2 ?
C51 O8 Mg2 136.4(2) . 2 ?
C25 O9 Mg1 132.06(19) . . ?
C25 O10 Mg2 142.2(2) . . ?
C55 O13 Mg3 131.8(2) . 4_675 ?
C55 O14 Mg2 137.6(2) . 4_675 ?
Mg2 O15 Mg3 111.55(10) . . ?
C52 O15 Mg2 142.7(3) . . ?
C52 O15 Mg3 91.8(2) . . ?
C52A O15 Mg2 124.0(7) . . ?
C52A O15 Mg3 124.2(6) . . ?
C52 O16 Mg3 89.6(3) . . ?
O15 C52 O16 118.2(4) . . ?
O15 C52 C60 120.9(4) . . ?
O16 C52 C60 120.9(4) . . ?
C52 C60 H60A 109.5 . . ?
C52 C60 H60B 109.5 . . ?
C52 C60 H60C 109.5 . . ?
H60A C60 H60B 109.5 . . ?
H60A C60 H60C 109.5 . . ?
H60B C60 H60C 109.5 . . ?
Mg1 O18 Mg2 116.21(9) . . ?
Mg1 O18 H18A 96.1 . . ?
Mg1 O18 H18B 113.5 . . ?
Mg2 O18 H18A 127.5 . . ?
Mg2 O18 H18B 99.2 . . ?
H18A O18 H18B 104.4 . . ?
Mg4 O19 Mg1 111.13(10) . . ?
C53 O19 Mg1 120.4(3) . . ?
C53 O19 Mg4 126.7(3) . . ?
C53A O19 Mg1 137.9(5) . . ?
C53A O19 Mg4 90.1(4) . . ?
O19 C53 C54 119.7(5) . . ?
O20 C53 O19 121.7(5) . . ?
O20 C53 C54 118.5(5) . . ?
C53 C54 H54A 109.5 . . ?
C53 C54 H54B 109.5 . . ?
C53 C54 H54C 109.5 . . ?
H54A C54 H54B 109.5 . . ?
H54A C54 H54C 109.5 . . ?
H54B C54 H54C 109.5 . . ?
C2 C1 C6 119.0(3) . . ?
C2 C1 C13 121.0(3) . . ?
C6 C1 C13 119.9(3) . . ?
C1 C2 H2 119.5 . . ?
C3 C2 C1 121.0(3) . . ?
C3 C2 H2 119.5 . . ?
C2 C3 C4 119.4(3) . . ?
C2 C3 C55 120.4(3) . . ?
C4 C3 C55 120.1(3) . . ?
C3 C4 H4 119.4 . . ?
C3 C4 C5 121.3(3) . . ?
C5 C4 H4 119.4 . . ?
C4 C5 C7 120.7(3) . . ?
C6 C5 C4 118.0(3) . . ?
C6 C5 C7 121.3(3) . . ?
C1 C6 H6 119.4 . . ?
C5 C6 C1 121.2(3) . . ?
C5 C6 H6 119.4 . . ?
C8 C7 C5 118.1(3) . . ?
C12 C7 C5 122.0(3) . . ?
C12 C7 C8 119.8(3) . . ?
C7 C8 C16 120.7(3) . . ?
C9 C8 C7 120.3(3) . . ?
C9 C8 C16 119.1(3) . . ?
C8 C9 C10 119.2(3) . . ?
C8 C9 C17 120.4(3) . . ?
C10 C9 C17 120.4(3) . . ?
C9 C10 C11 121.2(3) . . ?
C9 C10 C21 119.4(3) . . ?
C11 C10 C21 119.3(3) . . ?
C10 C11 C15 121.8(3) . . ?
C12 C11 C10 119.2(3) . . ?
C12 C11 C15 118.9(3) . . ?
C7 C12 C14 120.7(3) . . ?
C11 C12 C7 120.1(3) . . ?
C11 C12 C14 119.2(3) . . ?
O1 C13 O2 125.7(3) . . ?
O1 C13 C1 117.6(3) . . ?
O2 C13 C1 116.7(3) . . ?
C12 C14 H14A 109.5 . . ?
C12 C14 H14B 109.5 . . ?
C12 C14 H14C 109.5 . . ?
H14A C14 H14B 109.5 . . ?
H14A C14 H14C 109.5 . . ?
H14B C14 H14C 109.5 . . ?
C11 C15 H15A 109.5 . . ?
C11 C15 H15B 109.5 . . ?
C11 C15 H15C 109.5 . . ?
H15A C15 H15B 109.5 . . ?
H15A C15 H15C 109.5 . . ?
H15B C15 H15C 109.5 . . ?
C8 C16 H16A 109.5 . . ?
C8 C16 H16B 109.5 . . ?
C8 C16 H16C 109.5 . . ?
H16A C16 H16B 109.5 . . ?
H16A C16 H16C 109.5 . . ?
H16B C16 H16C 109.5 . . ?
C9 C17 H17A 109.5 . . ?
C9 C17 H17B 109.5 . . ?
C9 C17 H17C 109.5 . . ?
H17A C17 H17B 109.5 . . ?
H17A C17 H17C 109.5 . . ?
H17B C17 H17C 109.5 . . ?
C19 C18 H18 119.4 . . ?
C23 C18 H18 119.4 . . ?
C23 C18 C19 121.2(3) . . ?
C18 C19 C25 122.3(3) . . ?
C20 C19 C18 117.2(3) . . ?
C20 C19 C25 120.5(3) . . ?
C19 C20 H20 118.6 . . ?
C21 C20 C19 122.7(3) . . ?
C21 C20 H20 118.6 . . ?
C20 C21 C10 121.2(3) . . ?
C20 C21 C22 117.5(3) . . ?
C22 C21 C10 121.3(3) . . ?
C21 C22 H22 119.0 . . ?
C23 C22 C21 122.0(3) . . ?
C23 C22 H22 119.0 . . ?
C18 C23 C22 119.2(3) . . ?
C18 C23 C24 120.6(3) . . ?
C22 C23 C24 120.2(3) . . ?
O22 C24 C23 116.7(7) . . ?
O23 C24 C23 117.7(6) . . ?
O23 C24 O22 125.6(8) . . ?
O22A C24 C23 113.9(17) . . ?
O23A C24 C23 116.8(13) . . ?
O23A C24 O22A 128.5(19) . . ?
C24 O22 Mg3 137.1(9) . 4_575 ?
O9 C25 C19 118.4(3) . . ?
O10 C25 O9 125.6(3) . . ?
O10 C25 C19 115.9(3) . . ?
O3 C26 C27 116.5(3) . . ?
O4 C26 O3 125.8(3) . . ?
O4 C26 C27 117.7(3) . . ?
C28 C27 C26 120.6(3) . . ?
C32 C27 C26 119.9(3) . . ?
C32 C27 C28 119.4(3) . . ?
C27 C28 H28 119.3 . . ?
C29 C28 C27 121.3(3) . . ?
C29 C28 H28 119.3 . . ?
C28 C29 C33 118.7(3) . . ?
C30 C29 C28 118.5(3) . . ?
C30 C29 C33 122.7(3) . . ?
C29 C30 H30 119.5 . . ?
C29 C30 C31 121.0(3) . . ?
C31 C30 H30 119.5 . . ?
C30 C31 C51 120.1(3) . . ?
C32 C31 C30 119.9(3) . . ?
C32 C31 C51 119.9(3) . . ?
C27 C32 H32 120.1 . . ?
C31 C32 C27 119.7(3) . . ?
C31 C32 H32 120.1 . . ?
C34 C33 C29 118.5(3) . . ?
C38 C33 C29 119.5(3) . . ?
C38 C33 C34 121.9(3) . . ?
C33 C34 C35 119.6(3) . . ?
C33 C34 C46 121.8(3) . . ?
C35 C34 C46 118.5(3) . . ?
C34 C35 C47 119.9(3) . . ?
C36 C35 C34 118.5(3) . . ?
C36 C35 C47 121.6(3) . . ?
C35 C36 C39 120.7(3) . . ?
C37 C36 C35 121.4(3) . . ?
C37 C36 C39 117.8(3) . . ?
C36 C37 C38 119.5(3) . . ?
C36 C37 C48 122.1(3) . . ?
C38 C37 C48 118.5(3) . . ?
C33 C38 C37 119.0(3) . . ?
C33 C38 C49 121.5(3) . . ?
C37 C38 C49 119.5(3) . . ?
C40 C39 C36 120.1(3) . . ?
C44 C39 C36 121.4(3) . . ?
C44 C39 C40 118.4(3) . . ?
C39 C40 H40 119.0 . . ?
C41 C40 C39 121.9(3) . . ?
C41 C40 H40 119.0 . . ?
C40 C41 C42 118.7(3) . . ?
C40 C41 C50 118.9(3) . . ?
C42 C41 C50 122.3(3) . . ?
C41 C42 H42 119.9 . . ?
C43 C42 C41 120.2(3) . . ?
C43 C42 H42 119.9 . . ?
C42 C43 C45 120.0(3) . . ?
C44 C43 C42 119.2(3) . . ?
C44 C43 C45 120.6(3) . . ?
C39 C44 C43 121.2(3) . . ?
C39 C44 H44 119.4 . . ?
C43 C44 H44 119.4 . . ?
O5 C45 C43 116.0(9) . . ?
O5 C45 O6 125.4(13) . . ?
O6 C45 C43 118.5(12) . . ?
O5A C45 C43 119.1(10) . . ?
O5A C45 O6A 126.9(13) . . ?
O6A C45 C43 113.8(11) . . ?
C45 O6 Mg4 142.6(17) . 1_655 ?
C34 C46 H46A 109.5 . . ?
C34 C46 H46B 109.5 . . ?
C34 C46 H46C 109.5 . . ?
H46A C46 H46B 109.5 . . ?
H46A C46 H46C 109.5 . . ?
H46B C46 H46C 109.5 . . ?
C35 C47 H47A 109.5 . . ?
C35 C47 H47B 109.5 . . ?
C35 C47 H47C 109.5 . . ?
H47A C47 H47B 109.5 . . ?
H47A C47 H47C 109.5 . . ?
H47B C47 H47C 109.5 . . ?
C37 C48 H48A 109.5 . . ?
C37 C48 H48B 109.5 . . ?
C37 C48 H48C 109.5 . . ?
H48A C48 H48B 109.5 . . ?
H48A C48 H48C 109.5 . . ?
H48B C48 H48C 109.5 . . ?
C38 C49 H49A 109.5 . . ?
C38 C49 H49B 109.5 . . ?
C38 C49 H49C 109.5 . . ?
H49A C49 H49B 109.5 . . ?
H49A C49 H49C 109.5 . . ?
H49B C49 H49C 109.5 . . ?
O11 C50 C41 114.5(9) . . ?
O12 C50 C41 118.6(11) . . ?
O12 C50 O11 126.8(12) . . ?
O11A C50 C41 119.4(16) . . ?
O12A C50 C41 116(2) . . ?
O12A C50 O11A 124(2) . . ?
C50 O11 Mg3 133.6(12) . 2_655 ?
C50 O12 Mg2 136.9(16) . 2_655 ?
O7 C51 C31 116.0(3) . . ?
O8 C51 O7 125.6(3) . . ?
O8 C51 C31 118.3(3) . . ?
O13 C55 C3 117.0(3) . . ?
O14 C55 O13 125.6(3) . . ?
O14 C55 C3 117.4(3) . . ?
Mg3 O17A H17D 126.6 . . ?
C62A O17A Mg3 123.9(18) . . ?
C62A O17A H17D 108.4 . . ?
Mg4 O21 H21 131(2) . . ?
C61 O21 Mg4 111.8(7) . . ?
C61 O21 H21 104.9(19) . . ?
C50 O11A Mg3 134(2) . 2_655 ?
C50 O12A Mg2 131(3) . 2_655 ?
Mg3 O17 H17E 121.2 . . ?
Mg3 O17 H17F 128.3 . . ?
H17E O17 H17F 104.6 . . ?
Mg4 O21A H21A 130(2) . . ?
C61A O21A Mg4 109.3(7) . . ?
C61A O21A H21A 106.9(19) . . ?
Mg4 O24 H24A 108.9 . . ?
Mg4 O24 H24B 111.0 . . ?
H24A O24 H24B 104.5 . . ?
C45 O6A Mg4 134.4(15) . 1_655 ?
O15 C52A C60A 124.5(11) . . ?
O16A C52A O15 120.4(10) . . ?
O16A C52A C60A 115.1(11) . . ?
C52A C60A H60D 109.5 . . ?
C52A C60A H60E 109.5 . . ?
C52A C60A H60F 109.5 . . ?
H60D C60A H60E 109.5 . . ?
H60D C60A H60F 109.5 . . ?
H60E C60A H60F 109.5 . . ?
C53A O20A Mg4 89.0(5) . . ?
O19 C53A Mg4 58.8(3) . . ?
O19 C53A C54A 123.0(8) . . ?
O20A C53A Mg4 60.6(5) . . ?
O20A C53A O19 119.3(8) . . ?
O20A C53A C54A 117.6(8) . . ?
C54A C53A Mg4 177.7(8) . . ?
C53A C54A H54D 109.5 . . ?
C53A C54A H54E 109.5 . . ?
C53A C54A H54F 109.5 . . ?
H54D C54A H54E 109.5 . . ?
H54D C54A H54F 109.5 . . ?
H54E C54A H54F 109.5 . . ?
C24 O22A Mg3 138(2) . 4_575 ?
O21 C61 H61A 109.5 . . ?
O21 C61 H61B 109.5 . . ?
O21 C61 H61C 109.5 . . ?
H61A C61 H61B 109.5 . . ?
H61A C61 H61C 109.5 . . ?
H61B C61 H61C 109.5 . . ?
Mg4 C61A H61D 68.8 . . ?
Mg4 C61A H61E 116.3 . . ?
Mg4 C61A H61F 131.8 . . ?
O21A C61A Mg4 41.5(5) . . ?
O21A C61A H61D 109.5 . . ?
O21A C61A H61E 109.5 . . ?
O21A C61A H61F 109.5 . . ?
H61D C61A H61E 109.5 . . ?
H61D C61A H61F 109.5 . . ?
H61E C61A H61F 109.5 . . ?
O17A C62A H62A 109.5 . . ?
O17A C62A H62B 109.5 . . ?
O17A C62A H62C 109.5 . . ?
H62A C62A H62B 109.5 . . ?
H62A C62A H62C 109.5 . . ?
H62B C62A H62C 109.5 . . ?

loop_
_geom_bond_atom_site_label_1
_geom_bond_atom_site_label_2
_geom_bond_distance
_geom_bond_site_symmetry_2
_geom_bond_publ_flag
Mg1 O1 2.022(2) 1_455 ?
Mg1 O3 2.023(2) . ?
Mg1 O7 1.989(2) 2_545 ?
Mg1 O9 2.103(2) . ?
Mg1 O18 2.167(2) . ?
Mg1 H18A 2.4088 . ?
Mg1 O19 2.192(2) . ?
Mg2 O8 2.038(2) 2_545 ?
Mg2 O10 2.024(2) . ?
Mg2 O14 2.026(2) 4_576 ?
Mg2 O15 2.143(2) . ?
Mg2 O12 2.011(18) 2_645 ?
Mg2 O12A 2.07(3) 2_645 ?
Mg3 O13 2.018(2) 4_576 ?
Mg3 O15 2.149(2) . ?
Mg3 O22 2.004(10) 4_676 ?
Mg3 O11 1.996(13) 2_645 ?
Mg3 O17A 2.035(14) . ?
Mg3 O11A 1.98(3) 2_645 ?
Mg3 O17 2.059(3) . ?
Mg3 O22A 1.99(3) 4_676 ?
Mg4 O2 2.015(2) 1_455 ?
Mg4 O4 2.002(2) . ?
Mg4 O19 2.116(2) . ?
Mg4 O6 1.978(16) 1_455 ?
Mg4 O21 2.076(8) . ?
Mg4 O21A 1.958(7) . ?
Mg4 O24 2.02(2) . ?
Mg4 O6A 2.060(16) 1_455 ?
O1 C13 1.258(3) . ?
O2 C13 1.260(3) . ?
O3 C26 1.266(3) . ?
O4 C26 1.249(3) . ?
O7 C51 1.258(3) . ?
O8 C51 1.251(3) . ?
O9 C25 1.265(3) . ?
O10 C25 1.255(3) . ?
O13 C55 1.260(3) . ?
O14 C55 1.256(3) . ?
O15 C52 1.253(5) . ?
O15 C52A 1.271(9) . ?
O16 C52 1.264(5) . ?
C52 C60 1.471(6) . ?
C60 H60A 0.9600 . ?
C60 H60B 0.9600 . ?
C60 H60C 0.9600 . ?
O18 H18A 0.8481 . ?
O18 H18B 0.8487 . ?
O19 C53 1.271(5) . ?
O19 C53A 1.280(8) . ?
O20 C53 1.246(6) . ?
C53 C54 1.506(7) . ?
C54 H54A 0.9600 . ?
C54 H54B 0.9600 . ?
C54 H54C 0.9600 . ?
C1 C2 1.390(4) . ?
C1 C6 1.393(4) . ?
C1 C13 1.496(4) . ?
C2 H2 0.9300 . ?
C2 C3 1.372(4) . ?
C3 C4 1.386(4) . ?
C3 C55 1.514(4) . ?
C4 H4 0.9300 . ?
C4 C5 1.400(4) . ?
C5 C6 1.388(4) . ?
C5 C7 1.497(4) . ?
C6 H6 0.9300 . ?
C7 C8 1.405(5) . ?
C7 C12 1.400(4) . ?
C8 C9 1.393(4) . ?
C8 C16 1.518(5) . ?
C9 C10 1.394(5) . ?
C9 C17 1.508(5) . ?
C10 C11 1.399(5) . ?
C10 C21 1.506(4) . ?
C11 C12 1.395(4) . ?
C11 C15 1.516(5) . ?
C12 C14 1.524(5) . ?
C14 H14A 0.9600 . ?
C14 H14B 0.9600 . ?
C14 H14C 0.9600 . ?
C15 H15A 0.9600 . ?
C15 H15B 0.9600 . ?
C15 H15C 0.9600 . ?
C16 H16A 0.9600 . ?
C16 H16B 0.9600 . ?
C16 H16C 0.9600 . ?
C17 H17A 0.9600 . ?
C17 H17B 0.9600 . ?
C17 H17C 0.9600 . ?
C18 H18 0.9300 . ?
C18 C19 1.411(4) . ?
C18 C23 1.377(4) . ?
C19 C20 1.406(4) . ?
C19 C25 1.486(4) . ?
C20 H20 0.9300 . ?
C20 C21 1.379(4) . ?
C21 C22 1.397(4) . ?
C22 H22 0.9300 . ?
C22 C23 1.387(4) . ?
C23 C24 1.507(4) . ?
C24 O22 1.274(5) . ?
C24 O23 1.266(6) . ?
C24 O22A 1.275(8) . ?
C24 O23A 1.261(9) . ?
C26 C27 1.500(4) . ?
C27 C28 1.394(4) . ?
C27 C32 1.394(4) . ?
C28 H28 0.9300 . ?
C28 C29 1.388(4) . ?
C29 C30 1.385(4) . ?
C29 C33 1.505(4) . ?
C30 H30 0.9300 . ?
C30 C31 1.394(4) . ?
C31 C32 1.388(4) . ?
C31 C51 1.504(4) . ?
C32 H32 0.9300 . ?
C33 C34 1.387(4) . ?
C33 C38 1.380(4) . ?
C34 C35 1.425(4) . ?
C34 C46 1.524(5) . ?
C35 C36 1.397(4) . ?
C35 C47 1.508(4) . ?
C36 C37 1.394(5) . ?
C36 C39 1.504(4) . ?
C37 C38 1.422(4) . ?
C37 C48 1.512(5) . ?
C38 C49 1.493(5) . ?
C39 C40 1.388(4) . ?
C39 C44 1.386(4) . ?
C40 H40 0.9300 . ?
C40 C41 1.386(4) . ?
C41 C42 1.401(4) . ?
C41 C50 1.506(4) . ?
C42 H42 0.9300 . ?
C42 C43 1.395(4) . ?
C43 C44 1.394(4) . ?
C43 C45 1.510(4) . ?
C44 H44 0.9300 . ?
C45 O5 1.267(7) . ?
C45 O6 1.273(7) . ?
C45 O5A 1.270(7) . ?
C45 O6A 1.274(7) . ?
C46 H46A 0.9600 . ?
C46 H46B 0.9600 . ?
C46 H46C 0.9600 . ?
C47 H47A 0.9600 . ?
C47 H47B 0.9600 . ?
C47 H47C 0.9600 . ?
C48 H48A 0.9600 . ?
C48 H48B 0.9600 . ?
C48 H48C 0.9600 . ?
C49 H49A 0.9600 . ?
C49 H49B 0.9600 . ?
C49 H49C 0.9600 . ?
C50 O11 1.266(6) . ?
C50 O12 1.257(6) . ?
C50 O11A 1.269(8) . ?
C50 O12A 1.257(8) . ?
O17A H17D 0.8199 . ?
O17A C62A 1.427(10) . ?
O21 H21 0.872(10) . ?
O21 C61 1.397(8) . ?
O17 H17E 0.8505 . ?
O17 H17F 0.8508 . ?
O21A H21A 0.874(10) . ?
O21A C61A 1.441(9) . ?
O24 H24A 0.8496 . ?
O24 H24B 0.8501 . ?
O16A C52A 1.270(9) . ?
C52A C60A 1.482(10) . ?
C60A H60D 0.9600 . ?
C60A H60E 0.9600 . ?
C60A H60F 0.9600 . ?
O20A C53A 1.253(8) . ?
C53A C54A 1.517(9) . ?
C54A H54D 0.9600 . ?
C54A H54E 0.9600 . ?
C54A H54F 0.9600 . ?
C61 H61A 0.9600 . ?
C61 H61B 0.9600 . ?
C61 H61C 0.9600 . ?
C61A H61D 0.9600 . ?
C61A H61E 0.9600 . ?
C61A H61F 0.9600 . ?
C62A H62A 0.9600 . ?
C62A H62B 0.9600 . ?
C62A H62C 0.9600 . ?

loop_
_geom_torsion_atom_site_label_1
_geom_torsion_atom_site_label_2
_geom_torsion_atom_site_label_3
_geom_torsion_atom_site_label_4
_geom_torsion
_geom_torsion_site_symmetry_1
_geom_torsion_site_symmetry_2
_geom_torsion_site_symmetry_3
_geom_torsion_site_symmetry_4
_geom_torsion_publ_flag
Mg1 O1 C13 O2 14.4(5) 1_655 . . . ?
Mg1 O1 C13 C1 -166.9(2) 1_655 . . . ?
Mg1 O3 C26 O4 -15.6(5) . . . . ?
Mg1 O3 C26 C27 163.3(2) . . . . ?
Mg1 O7 C51 O8 8.2(5) 2 . . . ?
Mg1 O7 C51 C31 -170.2(2) 2 . . . ?
Mg1 O9 C25 O10 4.4(4) . . . . ?
Mg1 O9 C25 C19 -174.85(18) . . . . ?
Mg1 O19 C53 O20 52.4(7) . . . . ?
Mg1 O19 C53 C54 -123.5(5) . . . . ?
Mg1 O19 C53A Mg4 -122.6(5) . . . . ?
Mg1 O19 C53A O20A -125.4(8) . . . . ?
Mg1 O19 C53A C54A 55.7(15) . . . . ?
Mg2 O8 C51 O7 11.5(5) 2 . . . ?
Mg2 O8 C51 C31 -170.1(2) 2 . . . ?
Mg2 O10 C25 O9 13.5(5) . . . . ?
Mg2 O10 C25 C19 -167.3(2) . . . . ?
Mg2 O14 C55 O13 -15.1(5) 4_675 . . . ?
Mg2 O14 C55 C3 163.8(2) 4_675 . . . ?
Mg2 O15 C52 O16 -121.9(4) . . . . ?
Mg2 O15 C52 C60 59.7(7) . . . . ?
Mg2 O15 C52A O16A 41(2) . . . . ?
Mg2 O15 C52A C60A -139.6(14) . . . . ?
Mg3 O13 C55 O14 -11.4(5) 4_675 . . . ?
Mg3 O13 C55 C3 169.7(2) 4_675 . . . ?
Mg3 O15 C52 O16 8.4(5) . . . . ?
Mg3 O15 C52 C60 -169.9(5) . . . . ?
Mg3 O15 C52A O16A -146.3(12) . . . . ?
Mg3 O15 C52A C60A 34(2) . . . . ?
Mg3 O16 C52 O15 -8.3(5) . . . . ?
Mg3 O16 C52 C60 170.1(5) . . . . ?
Mg4 O2 C13 O1 32.0(5) 1_655 . . . ?
Mg4 O2 C13 C1 -146.7(2) 1_655 . . . ?
Mg4 O4 C26 O3 36.8(5) . . . . ?
Mg4 O4 C26 C27 -142.1(2) . . . . ?
Mg4 O19 C53 O20 -144.1(4) . . . . ?
Mg4 O19 C53 C54 40.0(7) . . . . ?
Mg4 O19 C53A O20A -2.8(10) . . . . ?
Mg4 O19 C53A C54A 178.3(11) . . . . ?
Mg4 O20A C53A O19 2.8(10) . . . . ?
Mg4 O20A C53A C54A -178.3(10) . . . . ?
O3 C26 C27 C28 -6.3(4) . . . . ?
O3 C26 C27 C32 178.3(3) . . . . ?
O4 C26 C27 C28 172.7(3) . . . . ?
O4 C26 C27 C32 -2.7(4) . . . . ?
C1 C2 C3 C4 -2.6(5) . . . . ?
C1 C2 C3 C55 175.7(3) . . . . ?
C2 C1 C6 C5 0.0(5) . . . . ?
C2 C1 C13 O1 -5.7(4) . . . . ?
C2 C1 C13 O2 173.1(3) . . . . ?
C2 C3 C4 C5 -0.9(5) . . . . ?
C2 C3 C55 O13 13.7(5) . . . . ?
C2 C3 C55 O14 -165.3(3) . . . . ?
C3 C4 C5 C6 3.8(5) . . . . ?
C3 C4 C5 C7 -175.1(3) . . . . ?
C4 C3 C55 O13 -168.0(3) . . . . ?
C4 C3 C55 O14 13.0(5) . . . . ?
C4 C5 C6 C1 -3.3(5) . . . . ?
C4 C5 C7 C8 64.1(4) . . . . ?
C4 C5 C7 C12 -117.6(4) . . . . ?
C5 C7 C8 C9 -179.4(3) . . . . ?
C5 C7 C8 C16 0.1(5) . . . . ?
C5 C7 C12 C11 179.6(3) . . . . ?
C5 C7 C12 C14 -0.5(5) . . . . ?
C6 C1 C2 C3 3.0(5) . . . . ?
C6 C1 C13 O1 177.2(3) . . . . ?
C6 C1 C13 O2 -4.0(4) . . . . ?
C6 C5 C7 C8 -114.7(4) . . . . ?
C6 C5 C7 C12 63.6(4) . . . . ?
C7 C5 C6 C1 175.5(3) . . . . ?
C7 C8 C9 C10 0.0(5) . . . . ?
C7 C8 C9 C17 -178.6(3) . . . . ?
C8 C7 C12 C11 -2.1(5) . . . . ?
C8 C7 C12 C14 177.8(3) . . . . ?
C8 C9 C10 C11 -2.5(5) . . . . ?
C8 C9 C10 C21 179.3(3) . . . . ?
C9 C10 C11 C12 2.6(5) . . . . ?
C9 C10 C11 C15 -178.5(3) . . . . ?
C9 C10 C21 C20 105.7(4) . . . . ?
C9 C10 C21 C22 -71.2(5) . . . . ?
C10 C11 C12 C7 -0.3(5) . . . . ?
C10 C11 C12 C14 179.8(3) . . . . ?
C10 C21 C22 C23 176.2(3) . . . . ?
C11 C10 C21 C20 -72.5(4) . . . . ?
C11 C10 C21 C22 110.5(4) . . . . ?
C12 C7 C8 C9 2.2(5) . . . . ?
C12 C7 C8 C16 -178.3(3) . . . . ?
C13 C1 C2 C3 -174.2(3) . . . . ?
C13 C1 C6 C5 177.3(3) . . . . ?
C15 C11 C12 C7 -179.2(3) . . . . ?
C15 C11 C12 C14 0.9(5) . . . . ?
C16 C8 C9 C10 -179.4(3) . . . . ?
C16 C8 C9 C17 1.9(5) . . . . ?
C17 C9 C10 C11 176.2(3) . . . . ?
C17 C9 C10 C21 -2.0(5) . . . . ?
C18 C19 C20 C21 4.0(5) . . . . ?
C18 C19 C25 O9 -25.6(4) . . . . ?
C18 C19 C25 O10 155.1(3) . . . . ?
C18 C23 C24 O22 -15.5(9) . . . . ?
C18 C23 C24 O23 161.9(14) . . . . ?
C18 C23 C24 O22A 1(2) . . . . ?
C18 C23 C24 O23A -170(2) . . . . ?
C19 C18 C23 C22 -1.7(5) . . . . ?
C19 C18 C23 C24 178.2(3) . . . . ?
C19 C20 C21 C10 -179.8(3) . . . . ?
C19 C20 C21 C22 -2.8(5) . . . . ?
C20 C19 C25 O9 153.0(3) . . . . ?
C20 C19 C25 O10 -26.3(4) . . . . ?
C20 C21 C22 C23 -0.8(5) . . . . ?
C21 C10 C11 C12 -179.2(3) . . . . ?
C21 C10 C11 C15 -0.3(5) . . . . ?
C21 C22 C23 C18 3.0(5) . . . . ?
C21 C22 C23 C24 -176.9(3) . . . . ?
C22 C23 C24 O22 164.4(8) . . . . ?
C22 C23 C24 O23 -18.2(14) . . . . ?
C22 C23 C24 O22A -180(2) . . . . ?
C22 C23 C24 O23A 10(2) . . . . ?
C23 C18 C19 C20 -1.7(4) . . . . ?
C23 C18 C19 C25 177.0(3) . . . . ?
C23 C24 O22 Mg3 155.1(11) . . . 4_575 ?
C23 C24 O22A Mg3 179(3) . . . 4_575 ?
O23 C24 O22 Mg3 -22.0(12) . . . 4_575 ?
C25 C19 C20 C21 -174.7(3) . . . . ?
C26 C27 C28 C29 -175.8(3) . . . . ?
C26 C27 C32 C31 173.7(3) . . . . ?
C27 C28 C29 C30 3.2(5) . . . . ?
C27 C28 C29 C33 -179.3(3) . . . . ?
C28 C27 C32 C31 -1.7(5) . . . . ?
C28 C29 C30 C31 -3.8(5) . . . . ?
C28 C29 C33 C34 87.3(4) . . . . ?
C28 C29 C33 C38 -91.4(4) . . . . ?
C29 C30 C31 C32 1.8(5) . . . . ?
C29 C30 C31 C51 -179.1(3) . . . . ?
C29 C33 C34 C35 -175.9(3) . . . . ?
C29 C33 C34 C46 4.9(5) . . . . ?
C29 C33 C38 C37 177.1(3) . . . . ?
C29 C33 C38 C49 -3.1(5) . . . . ?
C30 C29 C33 C34 -95.3(4) . . . . ?
C30 C29 C33 C38 86.1(4) . . . . ?
C30 C31 C32 C27 1.1(5) . . . . ?
C30 C31 C51 O7 -19.4(4) . . . . ?
C30 C31 C51 O8 162.0(3) . . . . ?
C32 C27 C28 C29 -0.4(5) . . . . ?
C32 C31 C51 O7 159.7(3) . . . . ?
C32 C31 C51 O8 -18.9(4) . . . . ?
C33 C29 C30 C31 178.7(3) . . . . ?
C33 C34 C35 C36 -1.2(5) . . . . ?
C33 C34 C35 C47 -179.7(3) . . . . ?
C34 C33 C38 C37 -1.5(5) . . . . ?
C34 C33 C38 C49 178.3(3) . . . . ?
C34 C35 C36 C37 -1.6(5) . . . . ?
C34 C35 C36 C39 -178.1(3) . . . . ?
C35 C36 C37 C38 2.8(5) . . . . ?
C35 C36 C37 C48 -176.5(3) . . . . ?
C35 C36 C39 C40 74.2(4) . . . . ?
C35 C36 C39 C44 -109.3(4) . . . . ?
C36 C37 C38 C33 -1.3(5) . . . . ?
C36 C37 C38 C49 179.0(3) . . . . ?
C36 C39 C40 C41 171.4(3) . . . . ?
C36 C39 C44 C43 -174.2(3) . . . . ?
C37 C36 C39 C40 -102.4(4) . . . . ?
C37 C36 C39 C44 74.0(4) . . . . ?
C38 C33 C34 C35 2.7(5) . . . . ?
C38 C33 C34 C46 -176.4(3) . . . . ?
C39 C36 C37 C38 179.4(3) . . . . ?
C39 C36 C37 C48 0.2(5) . . . . ?
C39 C40 C41 C42 2.8(5) . . . . ?
C39 C40 C41 C50 -175.9(3) . . . . ?
C40 C39 C44 C43 2.3(5) . . . . ?
C40 C41 C42 C43 2.3(5) . . . . ?
C40 C41 C50 O11 -18.6(16) . . . . ?
C40 C41 C50 O12 164.1(17) . . . . ?
C40 C41 C50 O11A -2(2) . . . . ?
C40 C41 C50 O12A 175(3) . . . . ?
C41 C42 C43 C44 -5.0(5) . . . . ?
C41 C42 C43 C45 -179.5(3) . . . . ?
C41 C50 O11 Mg3 -174(2) . . . 2_655 ?
C41 C50 O12 Mg2 -177(2) . . . 2_655 ?
C41 C50 O11A Mg3 -153(3) . . . 2_655 ?
C41 C50 O12A Mg2 -165(3) . . . 2_655 ?
C42 C41 C50 O11 162.7(16) . . . . ?
C42 C41 C50 O12 -14.7(17) . . . . ?
C42 C41 C50 O11A 179(2) . . . . ?
C42 C41 C50 O12A -4(3) . . . . ?
C42 C43 C44 C39 2.7(5) . . . . ?
C42 C43 C45 O5 -170.0(14) . . . . ?
C42 C43 C45 O6 6.3(14) . . . . ?
C42 C43 C45 O5A 163.8(16) . . . . ?
C42 C43 C45 O6A -12.5(13) . . . . ?
C43 C45 O6 Mg4 -169(2) . . . 1_655 ?
C43 C45 O6A Mg4 164.2(17) . . . 1_655 ?
C44 C39 C40 C41 -5.1(5) . . . . ?
C44 C43 C45 O5 15.6(15) . . . . ?
C44 C43 C45 O6 -168.1(13) . . . . ?
C44 C43 C45 O5A -10.6(17) . . . . ?
C44 C43 C45 O6A 173.1(13) . . . . ?
C45 C43 C44 C39 177.1(3) . . . . ?
O5 C45 O6 Mg4 7(3) . . . 1_655 ?
C46 C34 C35 C36 178.0(3) . . . . ?
C46 C34 C35 C47 -0.6(5) . . . . ?
C47 C35 C36 C37 177.0(3) . . . . ?
C47 C35 C36 C39 0.4(5) . . . . ?
C48 C37 C38 C33 178.0(3) . . . . ?
C48 C37 C38 C49 -1.7(5) . . . . ?
C50 C41 C42 C43 -178.9(3) . . . . ?
O11 C50 O12 Mg2 6(3) . . . 2_655 ?
O12 C50 O11 Mg3 3(3) . . . 2_655 ?
C51 C31 C32 C27 -178.1(3) . . . . ?
C55 C3 C4 C5 -179.2(3) . . . . ?
O11A C50 O12A Mg2 13(5) . . . 2_655 ?
O12A C50 O11A Mg3 30(5) . . . 2_655 ?
O5A C45 O6A Mg4 -12(2) . . . 1_655 ?
O23A C24 O22A Mg3 -12(4) . . . 4_575 ?
